data_4100860
loop_
_publ_author_name
'Arthur J. Esswein'
'Adam S. Veige'
'Daniel G.Nocera'

_journal_name_full 'Journal of the American Chemical Society'
_journal_year 2005
_chemical_formula_sum 'C27.38 H33.5 Cl2.5 F36 N3 O12 P6 Rh2'
_chemical_formula_weight 1760.84
_space_group_IT_number 15
_symmetry_cell_setting monoclinic
_symmetry_space_group_name_Hall '-C 2yc'
_symmetry_space_group_name_H-M 'C 1 2/c 1'
_cell_angle_alpha 90.00
_cell_angle_beta 92.475(14)
_cell_angle_gamma 90.00
_cell_formula_units_Z 8
_cell_length_a 22.716(9)
_cell_length_b 12.743(9)
_cell_length_c 39.700(15)
_cell_measurement_temperature 150(2)
_cell_volume 11482(10)
_diffrn_ambient_temperature 150(2)
_exptl_crystal_density_diffrn 2.037
_cod_depositor_comments
;
The following automatic conversions were performed:
'_symmetry_cell_setting' value 'Monoclinic' changed to 'monoclinic'
according to '/home/saulius/struct/CIF-dictionaries/cif_core.dic'
dictionary named 'cif_core.dic' version 2.4.1 from 2010-06-29.

Automatic conversion script
Id: cif_fix_enum 1527 2010-12-29 10:47:43Z saulius 
;
_cod_original_sg_symbol_H-M 'C 2/c'
_cod_original_formula_sum 'C27.38 H33.50 Cl2.50 F36 N3 O12 P6 Rh2'
_cod_database_code 4100860

loop_
_symmetry_equiv_pos_as_xyz
'x, y, z'
'-x, y, -z+1/2'
'x+1/2, y+1/2, z'
'-x+1/2, y+1/2, -z+1/2'
'-x, -y, -z'
'x, -y, z-1/2'
'-x+1/2, -y+1/2, -z'
'x+1/2, -y+1/2, z-1/2'

loop_
_atom_site_label
_atom_site_type_symbol
_atom_site_fract_x
_atom_site_fract_y
_atom_site_fract_z
_atom_site_U_iso_or_equiv
_atom_site_adp_type
_atom_site_occupancy
_atom_site_symmetry_multiplicity
_atom_site_calc_flag
_atom_site_refinement_flags
_atom_site_disorder_assembly
_atom_site_disorder_group
Rh1 Rh 0.180350(19) 0.23406(3) 0.372900(10) 0.02365(11) Uani 1 1 d . . .
Rh2 Rh 0.193405(19) 0.25950(3) 0.441473(10) 0.02271(11) Uani 1 1 d . . .
Cl1 Cl 0.18369(8) 0.08564(10) 0.46121(4) 0.0386(3) Uani 1 1 d . . .
Cl2 Cl 0.29609(7) 0.23337(11) 0.44757(4) 0.0348(3) Uani 1 1 d . . .
P1 P 0.09484(7) 0.15046(11) 0.37930(4) 0.0308(3) Uani 1 1 d . B .
P2 P 0.09728(7) 0.27025(11) 0.43995(4) 0.0265(3) Uani 1 1 d . B .
P3 P 0.15794(6) 0.40756(10) 0.36409(4) 0.0252(3) Uani 1 1 d . D .
P4 P 0.20910(6) 0.42508(10) 0.43033(4) 0.0233(3) Uani 1 1 d . D .
P5 P 0.27606(7) 0.19021(10) 0.36468(4) 0.0273(3) Uani 1 1 d . A .
P6 P 0.19029(7) 0.18326(11) 0.32102(4) 0.0309(3) Uani 1 1 d . A .
O1 O 0.0807(3) 0.0256(3) 0.37791(13) 0.0560(14) Uani 1 1 d D . .
O2 O 0.0482(2) 0.1800(4) 0.34818(13) 0.0484(12) Uani 1 1 d D . .
O3 O 0.0630(2) 0.2472(5) 0.47317(13) 0.0584(16) Uani 1 1 d D . .
O4 O 0.07164(18) 0.3860(3) 0.43279(11) 0.0334(9) Uani 1 1 d . . .
O5 O 0.18731(19) 0.4737(3) 0.33401(10) 0.0337(9) Uani 1 1 d . . .
O6 O 0.09121(19) 0.4434(3) 0.35434(11) 0.0355(9) Uani 1 1 d D . .
O7 O 0.27465(17) 0.4629(3) 0.42204(10) 0.0299(9) Uani 1 1 d . . .
O8 O 0.1988(2) 0.5051(3) 0.46022(10) 0.0339(10) Uani 1 1 d . . .
O9 O 0.31669(19) 0.0949(3) 0.37853(11) 0.0356(10) Uani 1 1 d . . .
O10 O 0.3280(2) 0.2756(3) 0.36218(13) 0.0420(11) Uani 1 1 d . . .
O11 O 0.1770(3) 0.2662(4) 0.29172(12) 0.0577(15) Uani 1 1 d . . .
O12 O 0.1582(2) 0.0847(4) 0.30384(13) 0.0481(12) Uani 1 1 d D . .
N1 N 0.0597(2) 0.1880(4) 0.41387(13) 0.0332(11) Uani 1 1 d . . .
N2 N 0.1733(2) 0.4818(3) 0.39787(12) 0.0265(9) Uani 1 1 d . . .
N3 N 0.2621(2) 0.1596(4) 0.32345(13) 0.0348(11) Uani 1 1 d . . .
C1 C -0.0021(3) 0.1557(6) 0.4188(2) 0.0479(17) Uani 1 1 d . B .
H1A H -0.0105 0.1608 0.4428 0.072 Uiso 1 1 calc R . .
H1B H -0.0078 0.0830 0.4112 0.072 Uiso 1 1 calc R . .
H1C H -0.0289 0.2018 0.4057 0.072 Uiso 1 1 calc R . .
C2 C 0.1695(3) 0.5987(4) 0.39664(17) 0.0379(14) Uani 1 1 d . D .
H2A H 0.2092 0.6287 0.3992 0.057 Uiso 1 1 calc R . .
H2B H 0.1456 0.6237 0.4150 0.057 Uiso 1 1 calc R . .
H2C H 0.1513 0.6205 0.3749 0.057 Uiso 1 1 calc R . .
C3 C 0.3036(4) 0.1339(7) 0.29721(18) 0.055(2) Uani 1 1 d . A .
H3A H 0.2817 0.1073 0.2772 0.082 Uiso 1 1 calc R . .
H3B H 0.3313 0.0802 0.3057 0.082 Uiso 1 1 calc R . .
H3C H 0.3254 0.1972 0.2913 0.082 Uiso 1 1 calc R . .
C9 C 0.0316(3) 0.1764(5) 0.52332(17) 0.0395(15) Uani 1 1 d . . .
C10 C 0.0101(3) 0.4084(5) 0.4276(2) 0.0430(16) Uani 1 1 d . C .
H10A H -0.0132 0.3650 0.4429 0.052 Uiso 1 1 calc R . .
H10B H -0.0030 0.3924 0.4041 0.052 Uiso 1 1 calc R . .
C11 C 0.0014(3) 0.5224(5) 0.4349(2) 0.0463(17) Uani 1 1 d . . .
C12 C 0.2493(3) 0.4731(5) 0.33101(19) 0.0420(16) Uani 1 1 d . . .
H12A H 0.2611 0.4143 0.3164 0.050 Uiso 1 1 calc R . .
H12B H 0.2695 0.4646 0.3535 0.050 Uiso 1 1 calc R . .
C13 C 0.2658(4) 0.5755(6) 0.3158(2) 0.055(2) Uani 1 1 d . . .
C16 C 0.3200(3) 0.4814(5) 0.44677(18) 0.0392(14) Uani 1 1 d . . .
H16A H 0.3536 0.4336 0.4432 0.047 Uiso 1 1 calc R . .
H16B H 0.3054 0.4682 0.4695 0.047 Uiso 1 1 calc R . .
C17 C 0.3396(3) 0.5937(5) 0.4439(2) 0.0458(17) Uani 1 1 d . . .
C18 C 0.1662(3) 0.4890(4) 0.48970(15) 0.0326(13) Uani 1 1 d . . .
H18A H 0.1864 0.4379 0.5050 0.039 Uiso 1 1 calc R . .
H18B H 0.1261 0.4625 0.4836 0.039 Uiso 1 1 calc R . .
C19 C 0.1630(3) 0.5943(5) 0.50610(16) 0.0405(15) Uani 1 1 d . . .
C20 C 0.2946(3) 0.0131(5) 0.39895(17) 0.0407(15) Uani 1 1 d . . .
H20A H 0.2516 0.0216 0.4011 0.049 Uiso 1 1 calc R . .
H20B H 0.3139 0.0157 0.4218 0.049 Uiso 1 1 calc R . .
C21 C 0.3072(4) -0.0891(5) 0.3826(2) 0.0493(18) Uani 1 1 d . . .
C22 C 0.3872(4) 0.2608(7) 0.3708(3) 0.074(3) Uani 1 1 d . . .
H22A H 0.4017 0.1951 0.3607 0.088 Uiso 1 1 calc R . .
H22B H 0.3936 0.2566 0.3956 0.088 Uiso 1 1 calc R . .
C23 C 0.4183(4) 0.3518(10) 0.3574(4) 0.089(4) Uani 1 1 d . . .
C26 C 0.1638(6) -0.0200(7) 0.3132(3) 0.030(3) Uiso 0.504(13) 1 d PD A 1
H26A H 0.1321 -0.0402 0.3282 0.037 Uiso 0.504(13) 1 calc PR A 1
H26B H 0.2023 -0.0324 0.3252 0.037 Uiso 0.504(13) 1 calc PR A 1
C27 C 0.1593(7) -0.0829(11) 0.2811(3) 0.057(4) Uiso 0.504(13) 1 d PD A 1
C4A C 0.1307(8) -0.035(2) 0.3914(7) 0.085(9) Uiso 0.370(9) 1 d PD B 1
H4A1 H 0.1579 0.0099 0.4052 0.102 Uiso 0.370(9) 1 calc PR B 1
H4A2 H 0.1527 -0.0668 0.3730 0.102 Uiso 0.370(9) 1 calc PR B 1
C5A C 0.1043(16) -0.118(2) 0.4126(8) 0.099(11) Uiso 0.370(9) 1 d PD B 1
C6A C -0.0089(6) 0.1364(13) 0.3379(3) 0.060(4) Uiso 0.573(12) 1 d PD B 1
H6A1 H -0.0410 0.1828 0.3450 0.072 Uiso 0.573(12) 1 calc PR B 1
H6A2 H -0.0141 0.0663 0.3481 0.072 Uiso 0.573(12) 1 calc PR B 1
C7A C -0.0095(6) 0.1285(10) 0.3005(3) 0.055(4) Uiso 0.573(12) 1 d PD B 1
C8A C 0.0759(5) 0.1659(8) 0.4971(3) 0.039(3) Uiso 0.537(10) 1 d PD C 1
H8A1 H 0.1162 0.1742 0.5072 0.046 Uiso 0.537(10) 1 calc PR C 1
H8A2 H 0.0728 0.0962 0.4862 0.046 Uiso 0.537(10) 1 calc PR C 1
C14A C 0.0633(4) 0.4363(8) 0.3231(3) 0.032(2) Uiso 0.589(11) 1 d PD D 2
H14C H 0.0657 0.3632 0.3149 0.038 Uiso 0.589(11) 1 calc PR D 2
H14D H 0.0834 0.4822 0.3071 0.038 Uiso 0.589(11) 1 calc PR D 2
C15A C -0.0015(6) 0.4690(14) 0.3245(5) 0.065(4) Uiso 0.589(11) 1 d PD D 2
C24A C 0.1385(16) 0.274(3) 0.2696(9) 0.107(10) Uiso 0.423(12) 1 d P E 2
H24A H 0.1043 0.3134 0.2778 0.129 Uiso 0.423(12) 1 calc PR E 2
H24B H 0.1250 0.2042 0.2617 0.129 Uiso 0.423(12) 1 calc PR E 2
C25A C 0.1700(10) 0.3399(14) 0.2389(6) 0.056(5) Uiso 0.423(12) 1 d PD E 2
C26A C 0.1796(18) -0.0201(16) 0.3083(13) 0.25(3) Uiso 0.496(13) 1 d PD A 2
H26C H 0.1812 -0.0385 0.3325 0.294 Uiso 0.496(13) 1 calc PR A 2
H26D H 0.2199 -0.0256 0.2999 0.294 Uiso 0.496(13) 1 calc PR A 2
C27A C 0.1395(10) -0.0941(19) 0.2893(5) 0.104(9) Uiso 0.496(13) 1 d PD A 2
C4B C 0.0830(4) -0.0383(7) 0.4074(2) 0.031(2) Uiso 0.630(9) 1 d PD B 2
H4B1 H 0.0425 -0.0527 0.4143 0.038 Uiso 0.630(9) 1 calc PR B 2
H4B2 H 0.1041 -0.0002 0.4260 0.038 Uiso 0.630(9) 1 calc PR B 2
C5B C 0.1138(5) -0.1399(8) 0.4012(3) 0.041(2) Uiso 0.630(9) 1 d PD B 2
C6B C 0.0109(7) 0.1022(12) 0.3316(4) 0.045(4) Uiso 0.427(12) 1 d PD B 2
H6B1 H -0.0135 0.0648 0.3478 0.054 Uiso 0.427(12) 1 calc PR B 2
H6B2 H 0.0343 0.0505 0.3192 0.054 Uiso 0.427(12) 1 calc PR B 2
C7B C -0.0256(8) 0.1678(17) 0.3083(5) 0.086(8) Uiso 0.427(12) 1 d PD B 2
C8B C 0.0783(6) 0.2413(10) 0.5073(2) 0.032(3) Uiso 0.463(10) 1 d PD C 2
H8B1 H 0.0801 0.3124 0.5173 0.039 Uiso 0.463(10) 1 calc PR C 2
H8B2 H 0.1174 0.2077 0.5108 0.039 Uiso 0.463(10) 1 calc PR C 2
C14B C 0.0765(8) 0.5372(14) 0.3355(5) 0.062(6) Uiso 0.411(11) 1 d PD D 1
H14A H 0.1050 0.5498 0.3177 0.074 Uiso 0.411(11) 1 calc PR D 1
H14B H 0.0758 0.5993 0.3504 0.074 Uiso 0.411(11) 1 calc PR D 1
C15B C 0.0162(8) 0.5144(16) 0.3202(5) 0.049(4) Uiso 0.411(11) 1 d PD D 1
C24B C 0.1685(6) 0.2461(9) 0.2575(4) 0.051(3) Uiso 0.577(12) 1 d PD E 1
H24C H 0.1400 0.1880 0.2537 0.062 Uiso 0.577(12) 1 calc PR E 1
H24D H 0.2062 0.2259 0.2476 0.062 Uiso 0.577(12) 1 calc PR E 1
C25B C 0.1453(8) 0.3442(11) 0.2415(4) 0.061(4) Uiso 0.577(12) 1 d PD E 1
C1S C -0.005(5) 0.740(5) 0.257(2) 0.07(2) Uiso 0.13 1 d P . 2
Cl1S Cl 0.0640(6) 0.6640(10) 0.2552(4) 0.107(4) Uani 0.25 1 d P . 2
F10 F 0.0330(2) 0.5829(3) 0.41576(15) 0.0696(15) Uani 1 1 d . C .
F11 F -0.05455(19) 0.5485(4) 0.42859(16) 0.0711(15) Uani 1 1 d . C .
F12 F 0.0148(3) 0.5441(4) 0.46659(14) 0.0818(17) Uani 1 1 d . C .
F13 F 0.3234(2) 0.5765(5) 0.31004(17) 0.091(2) Uani 1 1 d . . .
F14 F 0.2375(3) 0.5950(5) 0.28690(13) 0.0856(18) Uani 1 1 d . . .
F15 F 0.2561(3) 0.6557(4) 0.33561(16) 0.0893(19) Uani 1 1 d . . .
F19 F 0.3575(2) 0.6166(4) 0.41317(13) 0.0667(14) Uani 1 1 d . . .
F20 F 0.2960(2) 0.6607(3) 0.44982(14) 0.0658(14) Uani 1 1 d . . .
F21 F 0.3841(2) 0.6129(4) 0.46576(15) 0.0717(15) Uani 1 1 d . . .
F22 F 0.1390(3) 0.6664(3) 0.48639(12) 0.0675(14) Uani 1 1 d . . .
F23 F 0.1298(2) 0.5864(4) 0.53329(11) 0.0638(13) Uani 1 1 d . . .
F24 F 0.2151(2) 0.6282(4) 0.51717(12) 0.0636(13) Uani 1 1 d . . .
F25 F 0.3649(2) -0.1041(4) 0.38069(18) 0.092(2) Uani 1 1 d . . .
F26 F 0.2872(3) -0.1678(3) 0.40064(14) 0.0729(15) Uani 1 1 d . . .
F27 F 0.2846(3) -0.0975(4) 0.35201(14) 0.0897(19) Uani 1 1 d . . .
F28 F 0.4745(3) 0.3433(9) 0.3625(4) 0.244(8) Uani 1 1 d . . .
F29 F 0.4107(5) 0.3643(7) 0.3257(2) 0.153(4) Uani 1 1 d . . .
F30 F 0.4035(4) 0.4400(6) 0.3693(3) 0.150(4) Uani 1 1 d . . .
F34 F 0.1096(6) -0.0687(10) 0.2640(3) 0.090(4) Uiso 0.504(13) 1 d PD A 1
F35 F 0.1684(7) -0.1838(11) 0.2899(4) 0.098(5) Uiso 0.504(13) 1 d PD A 1
F36 F 0.2063(6) -0.0627(11) 0.2634(4) 0.110(6) Uiso 0.504(13) 1 d PD A 1
F1A F 0.1489(7) -0.1787(10) 0.4283(3) 0.061(4) Uiso 0.370(9) 1 d P B 1
F2A F 0.0696(9) -0.1911(15) 0.3969(5) 0.099(6) Uiso 0.370(9) 1 d P B 1
F3A F 0.0776(9) -0.0671(16) 0.4368(5) 0.109(7) Uiso 0.370(9) 1 d PD B 1
F4A F -0.0559(5) 0.0801(9) 0.2875(3) 0.068(3) Uiso 0.573(12) 1 d PD B 1
F5A F -0.0127(5) 0.2318(8) 0.2888(3) 0.084(3) Uiso 0.573(12) 1 d PD B 1
F6A F 0.0268(8) 0.0563(14) 0.2910(5) 0.161(7) Uiso 0.573(12) 1 d PD B 1
F7A F 0.0335(5) 0.0787(9) 0.5165(3) 0.070(3) Uiso 0.463(10) 1 d P C 2
F8A F -0.0213(4) 0.2170(8) 0.5186(2) 0.041(2) Uiso 0.463(10) 1 d P C 2
F9A F 0.0467(5) 0.1888(9) 0.5571(3) 0.069(3) Uiso 0.463(10) 1 d P C 2
F16A F -0.0289(5) 0.4151(10) 0.3433(3) 0.098(4) Uiso 0.589(11) 1 d P D 2
F17A F -0.0244(6) 0.4737(9) 0.2934(3) 0.096(4) Uiso 0.589(11) 1 d P D 2
F18A F -0.0020(6) 0.5699(10) 0.3359(4) 0.104(4) Uiso 0.589(11) 1 d P D 2
F31A F 0.2217(7) 0.3719(12) 0.2429(4) 0.094(6) Uiso 0.423(12) 1 d P E 2
F32A F 0.1358(6) 0.4205(9) 0.2473(3) 0.062(4) Uiso 0.423(12) 1 d PD E 2
F33A F 0.1374(7) 0.3263(10) 0.2062(4) 0.069(4) Uiso 0.423(12) 1 d P E 2
F34A F 0.1458(8) -0.0901(13) 0.2564(4) 0.116(6) Uiso 0.496(13) 1 d PD A 2
F35A F 0.1501(10) -0.1869(17) 0.3025(6) 0.150(8) Uiso 0.496(13) 1 d PD A 2
F36A F 0.0828(9) -0.0835(17) 0.2928(6) 0.165(9) Uiso 0.496(13) 1 d PD A 2
F1B F 0.0933(3) -0.1891(6) 0.3738(2) 0.062(2) Uiso 0.630(9) 1 d P B 2
F2B F 0.1690(5) -0.1185(8) 0.3912(3) 0.094(3) Uiso 0.630(9) 1 d P B 2
F3B F 0.1128(4) -0.1999(7) 0.4264(2) 0.070(2) Uiso 0.630(9) 1 d P B 2
F4B F -0.0682(6) 0.1104(12) 0.2936(4) 0.066(4) Uiso 0.427(12) 1 d PD B 2
F5B F 0.0130(6) 0.1939(10) 0.2838(3) 0.066(4) Uiso 0.427(12) 1 d PD B 2
F6B F -0.0584(10) 0.2329(16) 0.3251(6) 0.138(8) Uiso 0.427(12) 1 d PD B 2
F7B F -0.0238(4) 0.1794(7) 0.5103(2) 0.049(2) Uiso 0.537(10) 1 d P C 1
F8B F 0.0379(4) 0.2514(7) 0.5443(2) 0.061(3) Uiso 0.537(10) 1 d P C 1
F9B F 0.0336(4) 0.0868(7) 0.5418(3) 0.061(3) Uiso 0.537(10) 1 d P C 1
F16B F 0.0201(10) 0.4540(16) 0.2939(5) 0.123(7) Uiso 0.411(11) 1 d P D 1
F17B F -0.0012(9) 0.6049(16) 0.3085(5) 0.120(7) Uiso 0.411(11) 1 d P D 1
F18B F -0.0247(6) 0.4912(12) 0.3433(4) 0.073(4) Uiso 0.411(11) 1 d P D 1
F31B F 0.1685(6) 0.4381(9) 0.2529(3) 0.086(4) Uiso 0.577(12) 1 d P E 1
F32B F 0.0892(8) 0.3558(15) 0.2453(5) 0.161(7) Uiso 0.577(12) 1 d PD E 1
F33B F 0.1661(7) 0.3254(11) 0.2112(4) 0.105(5) Uiso 0.577(12) 1 d PD E 1

loop_
_atom_site_aniso_label
_atom_site_aniso_U_11
_atom_site_aniso_U_22
_atom_site_aniso_U_33
_atom_site_aniso_U_23
_atom_site_aniso_U_13
_atom_site_aniso_U_12
Rh1 0.0292(2) 0.02178(19) 0.0198(2) -0.00150(14) 0.00009(16) 0.00046(15)
Rh2 0.0293(2) 0.01934(18) 0.0194(2) 0.00029(14) -0.00004(16) 0.00143(14)
Cl1 0.0536(9) 0.0233(6) 0.0382(9) 0.0057(5) -0.0052(7) -0.0022(6)
Cl2 0.0314(7) 0.0295(6) 0.0429(9) 0.0011(5) -0.0049(6) 0.0045(5)
P1 0.0406(9) 0.0230(6) 0.0289(8) 0.0003(5) 0.0015(7) -0.0084(6)
P2 0.0291(7) 0.0260(6) 0.0244(7) 0.0034(5) 0.0033(6) -0.0002(5)
P3 0.0298(7) 0.0233(6) 0.0223(7) 0.0010(5) -0.0005(6) 0.0028(5)
P4 0.0276(7) 0.0208(6) 0.0218(7) -0.0010(5) 0.0031(5) -0.0004(5)
P5 0.0323(8) 0.0236(6) 0.0263(8) -0.0006(5) 0.0028(6) 0.0026(5)
P6 0.0435(9) 0.0306(7) 0.0185(7) -0.0032(5) -0.0001(6) -0.0004(6)
O1 0.098(4) 0.025(2) 0.044(3) -0.0001(19) 0.000(3) -0.014(2)
O2 0.043(3) 0.056(3) 0.046(3) 0.002(2) -0.007(2) -0.017(2)
O3 0.046(3) 0.084(4) 0.046(3) 0.027(3) 0.020(3) 0.020(3)
O4 0.028(2) 0.0250(18) 0.047(3) 0.0014(17) 0.0018(19) 0.0020(15)
O5 0.040(2) 0.034(2) 0.028(2) 0.0083(16) 0.0015(18) 0.0020(17)
O6 0.035(2) 0.034(2) 0.037(2) 0.0039(17) -0.0075(19) 0.0007(17)
O7 0.031(2) 0.0301(19) 0.028(2) 0.0057(15) 0.0023(17) -0.0038(15)
O8 0.053(3) 0.0250(18) 0.025(2) -0.0065(15) 0.0147(19) -0.0084(17)
O9 0.040(2) 0.0287(19) 0.038(3) 0.0044(17) 0.005(2) 0.0095(17)
O10 0.034(2) 0.032(2) 0.060(3) 0.005(2) 0.001(2) 0.0005(17)
O11 0.102(5) 0.046(3) 0.023(3) 0.004(2) -0.013(3) -0.008(3)
O12 0.053(3) 0.040(2) 0.052(3) -0.016(2) 0.005(2) -0.007(2)
N1 0.037(3) 0.029(2) 0.035(3) -0.0014(19) 0.008(2) -0.0122(19)
N2 0.035(3) 0.022(2) 0.022(2) 0.0000(16) -0.0026(19) 0.0041(17)
N3 0.044(3) 0.039(3) 0.022(3) -0.0072(19) 0.006(2) 0.004(2)
C1 0.039(4) 0.046(4) 0.060(5) 0.002(3) 0.006(3) -0.017(3)
C2 0.057(4) 0.021(2) 0.036(4) 0.001(2) -0.003(3) 0.010(2)
C3 0.057(5) 0.078(5) 0.029(4) -0.019(3) 0.008(3) 0.011(4)
C9 0.039(4) 0.043(3) 0.037(4) 0.008(3) 0.007(3) 0.001(3)
C10 0.027(3) 0.039(3) 0.063(5) 0.005(3) 0.000(3) 0.003(2)
C11 0.035(4) 0.045(4) 0.059(5) 0.000(3) 0.006(3) 0.014(3)
C12 0.043(4) 0.036(3) 0.049(4) 0.012(3) 0.012(3) 0.003(3)
C13 0.067(5) 0.052(4) 0.048(5) 0.011(3) 0.019(4) -0.004(4)
C16 0.031(3) 0.037(3) 0.049(4) 0.008(3) -0.006(3) -0.006(2)
C17 0.035(4) 0.042(3) 0.060(5) 0.004(3) -0.002(3) -0.011(3)
C18 0.044(4) 0.030(3) 0.024(3) 0.000(2) 0.008(3) 0.000(2)
C19 0.062(5) 0.038(3) 0.022(3) -0.001(2) 0.004(3) 0.009(3)
C20 0.057(4) 0.029(3) 0.036(4) 0.004(2) 0.005(3) 0.011(3)
C21 0.067(5) 0.034(3) 0.048(5) -0.003(3) 0.011(4) 0.004(3)
C22 0.045(5) 0.074(6) 0.101(8) 0.028(5) -0.013(5) -0.017(4)
C23 0.048(6) 0.090(8) 0.131(11) 0.033(7) 0.003(6) -0.027(5)
Cl1S 0.086(8) 0.078(7) 0.161(13) -0.004(7) 0.036(8) -0.015(6)
F10 0.059(3) 0.037(2) 0.116(4) 0.013(2) 0.028(3) 0.0062(19)
F11 0.038(2) 0.055(3) 0.121(5) 0.012(3) 0.006(3) 0.0168(19)
F12 0.095(4) 0.084(4) 0.067(4) -0.022(3) 0.000(3) 0.042(3)
F13 0.074(4) 0.086(4) 0.118(5) 0.038(3) 0.044(4) -0.011(3)
F14 0.114(5) 0.091(4) 0.053(3) 0.043(3) 0.015(3) -0.002(3)
F15 0.129(5) 0.044(3) 0.098(4) -0.008(3) 0.043(4) -0.027(3)
F19 0.064(3) 0.054(3) 0.083(4) 0.018(2) 0.022(3) -0.020(2)
F20 0.058(3) 0.035(2) 0.105(4) -0.008(2) 0.008(3) -0.0037(19)
F21 0.053(3) 0.061(3) 0.100(4) -0.010(3) -0.014(3) -0.027(2)
F22 0.111(4) 0.043(2) 0.049(3) 0.0050(19) 0.008(3) 0.036(2)
F23 0.092(4) 0.059(3) 0.043(3) -0.007(2) 0.031(3) 0.011(2)
F24 0.072(3) 0.055(3) 0.064(3) -0.030(2) -0.001(3) -0.011(2)
F25 0.075(4) 0.055(3) 0.148(6) 0.008(3) 0.039(4) 0.031(3)
F26 0.105(4) 0.031(2) 0.084(4) 0.008(2) 0.022(3) -0.004(2)
F27 0.148(6) 0.066(3) 0.055(3) -0.017(3) -0.002(4) -0.028(3)
F28 0.059(5) 0.182(10) 0.49(2) 0.152(12) 0.005(8) -0.039(5)
F29 0.198(10) 0.140(7) 0.129(7) 0.021(6) 0.097(7) -0.051(6)
F30 0.150(7) 0.070(4) 0.237(11) -0.034(5) 0.063(7) -0.059(5)

loop_
_geom_bond_atom_site_label_1
_geom_bond_atom_site_label_2
_geom_bond_distance
_geom_bond_site_symmetry_2
_geom_bond_publ_flag
Rh1 P6 2.1801(17) . ?
Rh1 P1 2.2395(17) . ?
Rh1 P5 2.2819(17) . ?
Rh1 P3 2.292(2) . ?
Rh1 Rh2 2.7450(12) . ?
Rh2 P2 2.1861(18) . ?
Rh2 P4 2.188(2) . ?
Rh2 Cl2 2.3584(18) . ?
Rh2 Cl1 2.364(2) . ?
P1 O1 1.623(5) . ?
P1 O2 1.636(5) . ?
P1 N1 1.686(5) . ?
P2 O3 1.588(5) . ?
P2 O4 1.607(4) . ?
P2 N1 1.680(5) . ?
P3 O6 1.614(5) . ?
P3 O5 1.628(4) . ?
P3 N2 1.666(5) . ?
P4 O8 1.589(4) . ?
P4 O7 1.612(4) . ?
P4 N2 1.659(5) . ?
P5 O9 1.608(4) . ?
P5 O10 1.611(5) . ?
P5 N3 1.699(5) . ?
P6 O12 1.590(5) . ?
P6 O11 1.591(5) . ?
P6 N3 1.657(6) . ?
O1 C4B 1.425(10) . ?
O1 C4A 1.458(10) . ?
O2 C6B 1.445(14) . ?
O2 C6A 1.454(13) . ?
O3 C8B 1.385(8) . ?
O3 C8A 1.429(8) . ?
O4 C10 1.433(7) . ?
O5 C12 1.419(8) . ?
O6 C14A 1.370(11) . ?
O6 C14B 1.443(15) . ?
O7 C16 1.412(8) . ?
O8 C18 1.427(6) . ?
O9 C20 1.425(7) . ?
O10 C22 1.387(10) . ?
O11 C24A 1.22(4) . ?
O11 C24B 1.389(15) . ?
O12 C26 1.390(11) . ?
O12 C26A 1.430(19) . ?
N1 C1 1.485(8) . ?
N2 C2 1.493(7) . ?
N3 C3 1.472(8) . ?
C9 F8B 1.272(11) . ?
C9 F7A 1.275(13) . ?
C9 F8A 1.313(11) . ?
C9 F7B 1.338(11) . ?
C9 F9B 1.357(11) . ?
C9 F9A 1.378(14) . ?
C9 C8A 1.483(13) . ?
C9 C8B 1.510(13) . ?
C10 C11 1.496(9) . ?
C11 F12 1.310(9) . ?
C11 F10 1.317(8) . ?
C11 F11 1.328(8) . ?
C12 C13 1.493(9) . ?
C13 F14 1.313(10) . ?
C13 F15 1.315(9) . ?
C13 F13 1.338(10) . ?
C16 C17 1.505(9) . ?
C17 F21 1.327(9) . ?
C17 F19 1.334(9) . ?
C17 F20 1.335(8) . ?
C18 C19 1.494(8) . ?
C19 F22 1.311(8) . ?
C19 F24 1.318(9) . ?
C19 F23 1.348(7) . ?
C20 C21 1.489(9) . ?
C21 F27 1.301(9) . ?
C21 F26 1.325(8) . ?
C21 F25 1.330(10) . ?
C22 C23 1.469(12) . ?
C23 F30 1.269(14) . ?
C23 F29 1.273(15) . ?
C23 F28 1.288(13) . ?
C26 C27 1.505(9) . ?
C27 F34 1.305(15) . ?
C27 F36 1.327(15) . ?
C27 F35 1.346(15) . ?
C4A C5A 1.494(19) . ?
C5A F3A 1.327(19) . ?
C5A F2A 1.36(4) . ?
C5A F1A 1.40(4) . ?
C6A C7A 1.487(15) . ?
C7A F6A 1.301(15) . ?
C7A F4A 1.307(13) . ?
C7A F5A 1.397(14) . ?
C14A C15A 1.532(14) . ?
C15A F16A 1.21(2) . ?
C15A F17A 1.323(19) . ?
C15A F18A 1.36(2) . ?
C24A C25A 1.67(4) . ?
C25A F31A 1.25(3) . ?
C25A F32A 1.339(17) . ?
C25A F33A 1.48(3) . ?
C26A C27A 1.492(10) . ?
C27A F36A 1.309(10) . ?
C27A F35A 1.312(10) . ?
C27A F34A 1.318(10) . ?
C4B C5B 1.498(12) . ?
C5B F3B 1.262(15) . ?
C5B F1B 1.323(14) . ?
C5B F2B 1.358(15) . ?
C6B C7B 1.475(17) . ?
C7B F6B 1.315(17) . ?
C7B F4B 1.328(17) . ?
C7B F5B 1.379(17) . ?
C14B C15B 1.502(17) . ?
C15B F17B 1.30(3) . ?
C15B F16B 1.30(3) . ?
C15B F18B 1.37(2) . ?
C24B C25B 1.487(9) . ?
C25B F32B 1.296(15) . ?
C25B F33B 1.335(16) . ?
C25B F31B 1.377(19) . ?
C1S C1S 0.58(16) 2 ?
C1S Cl1S 1.71(10) 2 ?
C1S Cl1S 1.84(10) . ?
Cl1S C1S 1.71(10) 2 ?
